data_7061476
loop_
_publ_author_name
'Mayakrishnan, Sivakalai'
'Kathirvelan, Devarajan'
'Arun, Yuvaraj'
'Saranraj, Krishnan'
'Balachandran, Chandrasekaran'
'Aoki, Shin'
'Yuvaraj, Pannerselvam'
'Maheswarai, Narayanan Uma'

_publ_section_title
;
 Design and synthesis of spirooxindole--pyrrolidines embedded with indole
 and pyridine heterocycles by multicomponent reaction: anticancer and in
 silico studies
;
_journal_issue 21
_journal_name_full 'New Journal of Chemistry'
_journal_page_first 10089
_journal_page_last 10106
_journal_paper_doi 10.1039/D1NJ05839H
_journal_volume 46
_journal_year 2022
_chemical_formula_moiety 'C28 H21 N5 O2 S, C2 H6 O S'
_chemical_formula_sum 'C30 H27 N5 O3 S2'
_chemical_formula_weight 569.68
_space_group_crystal_system monoclinic
_space_group_IT_number 14
_space_group_name_Hall '-P 2ybc'
_space_group_name_H-M_alt 'P 1 21/c 1'
_atom_sites_solution_hydrogens geom
_audit_creation_method SHELXL-2018/3
_audit_update_record
;
2022-04-23 deposited with the CCDC.	2022-04-27 downloaded from the CCDC.
;
_cell_angle_alpha 90
_cell_angle_beta 104.833(2)
_cell_angle_gamma 90
_cell_formula_units_Z 4
_cell_length_a 15.6743(8)
_cell_length_b 10.9532(6)
_cell_length_c 17.2489(8)
_cell_measurement_reflns_used 9907
_cell_measurement_temperature 296(2)
_cell_measurement_theta_max 29.202
_cell_measurement_theta_min 2.224
_cell_volume 2862.7(3)
_computing_cell_refinement 'SAINT v8.34A (Bruker, 2013)'
_computing_data_collection 'Bruker Apex2'
_computing_data_reduction 'SAINT v8.34A (Bruker, 2013)'
_computing_molecular_graphics 'Olex2 1.5-dev (Dolomanov et al., 2009)'
_computing_publication_material 'SHELXL-2018/3 (Sheldrick, 2018)'
_computing_structure_refinement 'SHELXL-2018/3 (Sheldrick, 2018)'
_computing_structure_solution 'olex2.solve (Bourhis et al., 2015)'
_diffrn_ambient_temperature 296(2)
_diffrn_measured_fraction_theta_full 0.999
_diffrn_measured_fraction_theta_max 0.999
_diffrn_measurement_device_type 'Bruker Apex II CCD'
_diffrn_measurement_method '\w and \f scan'
_diffrn_radiation_type MoK\a
_diffrn_radiation_wavelength 0.71073
_diffrn_reflns_av_R_equivalents 0.0409
_diffrn_reflns_av_unetI/netI 0.0273
_diffrn_reflns_Laue_measured_fraction_full 0.999
_diffrn_reflns_Laue_measured_fraction_max 0.999
_diffrn_reflns_limit_h_max 18
_diffrn_reflns_limit_h_min -18
_diffrn_reflns_limit_k_max 13
_diffrn_reflns_limit_k_min -13
_diffrn_reflns_limit_l_max 20
_diffrn_reflns_limit_l_min -20
_diffrn_reflns_number 43567
_diffrn_reflns_point_group_measured_fraction_full 0.999
_diffrn_reflns_point_group_measured_fraction_max 0.999
_diffrn_reflns_theta_full 25.242
_diffrn_reflns_theta_max 25.499
_diffrn_reflns_theta_min 2.225
_diffrn_source 'fine focus sealed tube'
_exptl_absorpt_coefficient_mu 0.227
_exptl_absorpt_correction_T_max 0.952
_exptl_absorpt_correction_T_min 0.880
_exptl_absorpt_correction_type multi-scan
_exptl_absorpt_process_details
;   
  SADABS-2012/1 (Bruker,2012) was used for absorption correction. 
  wR2(int) was 0.0717 before and 0.0502 after correction. 
  The Ratio of minimum to maximum transmission is 0.9244. 
  The \l/2 correction factor is 0.0015.
;
_exptl_crystal_colour yellow
_exptl_crystal_density_diffrn 1.322
_exptl_crystal_description block
_exptl_crystal_F_000 1192
_exptl_crystal_size_max 0.250
_exptl_crystal_size_mid 0.200
_exptl_crystal_size_min 0.200
_refine_diff_density_max 0.448
_refine_diff_density_min -0.423
_refine_diff_density_rms 0.044
_refine_ls_extinction_coef 0.0032(5)
_refine_ls_extinction_expression Fc^*^=kFc[1+0.001xFc^2^\l^3^/sin(2\q)]^-1/4^
_refine_ls_extinction_method 'SHELXL-2018/3 (Sheldrick 2018)'
_refine_ls_goodness_of_fit_ref 1.062
_refine_ls_hydrogen_treatment constr
_refine_ls_matrix_type full
_refine_ls_number_parameters 403
_refine_ls_number_reflns 5324
_refine_ls_number_restraints 81
_refine_ls_restrained_S_all 1.089
_refine_ls_R_factor_all 0.0747
_refine_ls_R_factor_gt 0.0461
_refine_ls_shift/su_max 0.000
_refine_ls_shift/su_mean 0.000
_refine_ls_structure_factor_coef Fsqd
_refine_ls_weighting_details 'w=1/[\s^2^(Fo^2^)+(0.0570P)^2^+1.6338P] where P=(Fo^2^+2Fc^2^)/3'
_refine_ls_weighting_scheme calc
_refine_ls_wR_factor_gt 0.1120
_refine_ls_wR_factor_ref 0.1352
_reflns_Friedel_coverage 0.000
_reflns_number_gt 3804
_reflns_number_total 5324
_reflns_threshold_expression 'I > 2\s(I)'
_cod_data_source_file d1nj05839h2.cif
_cod_data_source_block 3PCC115
_cod_depositor_comments
;
The following automatic conversions were performed:

data item '_exptl_absorpt_correction_type' value 'mulTi-scan' was
changed to 'multi-scan' in accordance with the
/home/data/users/saulius/crontab/automatic-downloads/rss-feeds/RSC/lib/dictionaries/cif_core.dic
dictionary named 'cif_core.dic' version 2.4.2 last updated on
2011-04-26.

Automatic conversion script
Id: cif_fix_values 7556 2019-12-06 15:28:31Z antanas 

 Adding full bibliography for 7061475--7061476.cif.
;
_cod_original_sg_symbol_H-M 'P 21/c'
_cod_database_code 7061476
_shelx_shelxl_version_number 2018/3
_shelx_space_group_comment
;
The symmetry employed for this shelxl refinement is uniquely defined
by the following loop, which should always be used as a source of
symmetry information in preference to the above space-group names.
They are only intended as comments.
;
_shelx_estimated_absorpt_t_min 0.946
_shelx_estimated_absorpt_t_max 0.956

loop_
_space_group_symop_operation_xyz
'x, y, z'
'-x, y+1/2, -z+1/2'
'-x, -y, -z'
'x, -y-1/2, z-1/2'

loop_
_atom_site_label
_atom_site_type_symbol
_atom_site_fract_x
_atom_site_fract_y
_atom_site_fract_z
_atom_site_U_iso_or_equiv
_atom_site_adp_type
_atom_site_occupancy
_atom_site_site_symmetry_order
_atom_site_calc_flag
_atom_site_refinement_flags_posn
_atom_site_refinement_flags_adp
_atom_site_refinement_flags_occupancy
_atom_site_disorder_assembly
_atom_site_disorder_group
S001 S 0.47271(5) -0.05151(8) 0.24133(4) 0.0590(2) Uani 1 1 d . . . . .
C002 C 0.68386(14) -0.04764(19) 0.04001(14) 0.0336(5) Uani 1 1 d . . . . .
O003 O 0.63621(11) 0.19838(14) 0.03805(9) 0.0447(4) Uani 1 1 d . . . . .
N004 N 0.54671(11) 0.04316(15) 0.13297(10) 0.0326(4) Uani 1 1 d . . . . .
O005 O 0.78393(10) -0.16510(15) 0.22578(10) 0.0490(5) Uani 1 1 d . . . . .
N006 N 0.68957(12) 0.27004(16) 0.16584(11) 0.0399(5) Uani 1 1 d . . . . .
H006 H 0.698170 0.344931 0.154918 0.048 Uiso 1 1 calc R U . . .
C007 C 0.68167(13) -0.05322(17) 0.12476(12) 0.0289(5) Uani 1 1 d . . . . .
N008 N 0.65803(13) -0.48347(16) 0.10213(12) 0.0414(5) Uani 1 1 d . . . . .
C009 C 0.64300(13) 0.06498(18) 0.15481(12) 0.0304(5) Uani 1 1 d . . . . .
C011 C 0.52588(13) -0.08457(18) 0.10841(12) 0.0301(5) Uani 1 1 d . . . . .
H011 H 0.503061 -0.088793 0.050007 0.036 Uiso 1 1 calc R U . . .
N012 N 0.68894(14) -0.05624(19) -0.02468(13) 0.0489(5) Uani 1 1 d . . . . .
N013 N 0.93685(14) 0.1128(2) 0.11982(13) 0.0549(6) Uani 1 1 d . . . . .
H013 H 0.953407 0.165985 0.090004 0.066 Uiso 1 1 calc R U . . .
C014 C 0.70863(14) 0.2223(2) 0.24340(13) 0.0363(5) Uani 1 1 d . . . . .
C016 C 0.61613(13) -0.27176(18) 0.09096(12) 0.0309(5) Uani 1 1 d . . . . .
C017 C 0.62302(16) -0.4952(2) 0.02365(15) 0.0440(6) Uani 1 1 d . . . . .
H017 H 0.625294 -0.571194 0.000255 0.053 Uiso 1 1 calc R U . . .
C018 C 0.93982(15) -0.0239(2) 0.21710(15) 0.0439(6) Uani 1 1 d . . . . .
C019 C 0.77653(14) -0.08265(19) 0.17753(13) 0.0343(5) Uani 1 1 d . . . . .
C020 C 0.61372(13) -0.15180(17) 0.13362(12) 0.0287(5) Uani 1 1 d . . . . .
H020 H 0.624475 -0.169963 0.190943 0.034 Uiso 1 1 calc R U . . .
C021 C 0.68510(14) 0.0999(2) 0.24154(13) 0.0341(5) Uani 1 1 d . . . . .
C022 C 0.99135(16) 0.0549(2) 0.18451(17) 0.0505(7) Uani 1 1 d . . . . .
C023 C 0.85041(14) -0.0121(2) 0.16806(14) 0.0378(5) Uani 1 1 d . . . . .
C024 C 0.57954(15) -0.2880(2) 0.00937(13) 0.0391(5) Uani 1 1 d . . . . .
H024 H 0.552382 -0.222994 -0.022176 0.047 Uiso 1 1 calc R U . . .
C025 C 0.65617(14) 0.18487(18) 0.11028(13) 0.0324(5) Uani 1 1 d . . . . .
C026 C 0.45665(15) -0.1331(2) 0.14861(14) 0.0407(5) Uani 1 1 d . . . . .
H02A H 0.464400 -0.220043 0.158483 0.049 Uiso 1 1 calc R U . . .
H02B H 0.397727 -0.118846 0.114860 0.049 Uiso 1 1 calc R U . . .
C027 C 0.65375(14) -0.37314(18) 0.13391(14) 0.0360(5) Uani 1 1 d . . . . .
H027 H 0.677775 -0.363993 0.188776 0.043 Uiso 1 1 calc R U . . .
C028 C 0.74577(17) 0.2828(2) 0.31403(15) 0.0527(7) Uani 1 1 d . . . . .
H028 H 0.760281 0.365208 0.314499 0.063 Uiso 1 1 calc R U . . .
C029 C 0.58374(16) -0.4005(2) -0.02440(14) 0.0447(6) Uani 1 1 d . . . . .
H029 H 0.560270 -0.412427 -0.079101 0.054 Uiso 1 1 calc R U . . .
C030 C 0.49612(16) 0.0832(2) 0.18776(15) 0.0470(6) Uani 1 1 d . . . . .
H03A H 0.441488 0.121105 0.158335 0.056 Uiso 1 1 calc R U . . .
H03B H 0.529572 0.142343 0.225335 0.056 Uiso 1 1 calc R U . . .
C031 C 0.85428(16) 0.0736(2) 0.11050(15) 0.0463(6) Uani 1 1 d . . . . .
H031 H 0.805975 0.100390 0.070677 0.056 Uiso 1 1 calc R U . . .
C032 C 0.70029(16) 0.0357(2) 0.31230(14) 0.0450(6) Uani 1 1 d . . . . .
H032 H 0.684888 -0.046326 0.312328 0.054 Uiso 1 1 calc R U . . .
C033 C 0.73884(18) 0.0950(3) 0.38335(15) 0.0554(7) Uani 1 1 d . . . . .
H033 H 0.750190 0.051975 0.431394 0.066 Uiso 1 1 calc R U . . .
C035 C 0.76052(19) 0.2159(3) 0.38409(16) 0.0612(8) Uani 1 1 d . . . . .
H035 H 0.785736 0.253948 0.432777 0.073 Uiso 1 1 calc R U . . .
C036 C 0.97989(17) -0.0924(3) 0.28461(18) 0.0614(8) Uani 1 1 d . . . . .
H036 H 0.947075 -0.144841 0.308046 0.074 Uiso 1 1 calc R U . . .
C037 C 1.08212(18) 0.0675(3) 0.2163(2) 0.0707(9) Uani 1 1 d . . . . .
H037 H 1.115506 0.120693 0.194027 0.085 Uiso 1 1 calc R U . . .
C039 C 1.1194(2) -0.0018(3) 0.2816(2) 0.0840(11) Uani 1 1 d . . . . .
H039 H 1.179922 0.003378 0.303985 0.101 Uiso 1 1 calc R U . . .
C040 C 1.0696(2) -0.0800(3) 0.3156(2) 0.0827(11) Uani 1 1 d . . . . .
H040 H 1.097489 -0.125324 0.360536 0.099 Uiso 1 1 calc R U . . .
S2 S 1.04991(18) 0.2269(2) -0.03536(15) 0.1028(7) Uani 0.5 1 d . U P A 1
O3 O 0.9822(9) 0.2931(11) 0.0235(8) 0.106(3) Uani 0.5 1 d D U P A 1
C4 C 0.9892(12) 0.302(2) -0.1176(9) 0.109(5) Uani 0.5 1 d D U P A 1
H4A H 0.937401 0.255318 -0.141714 0.163 Uiso 0.54(5) 1 calc R U P B 1
H4B H 1.023911 0.312824 -0.155526 0.163 Uiso 0.54(5) 1 calc R U P B 1
H4C H 0.972022 0.380477 -0.101742 0.163 Uiso 0.54(5) 1 calc R U P B 1
C5 C 1.1370(11) 0.3449(17) -0.0100(11) 0.180(6) Uani 0.5 1 d D U P A 1
H5A H 1.110388 0.423558 -0.008824 0.269 Uiso 0.54(5) 1 calc R U P B 1
H5B H 1.170275 0.344840 -0.049610 0.269 Uiso 0.54(5) 1 calc R U P B 1
H5C H 1.175671 0.327506 0.041737 0.269 Uiso 0.54(5) 1 calc R U P B 1
S2A S 1.03456(19) 0.34345(18) -0.02426(14) 0.1074(8) Uani 0.5 1 d . U P C 2
O3A O 1.0048(11) 0.2519(12) 0.0283(10) 0.136(4) Uani 0.5 1 d D U P C 2
C4A C 1.1438(10) 0.2746(15) -0.0096(12) 0.158(5) Uani 0.5 1 d D U P C 2
H4AA H 1.137604 0.188690 -0.020573 0.237 Uiso 0.46(5) 1 calc R U P B 2
H4AB H 1.177176 0.287045 0.044767 0.237 Uiso 0.46(5) 1 calc R U P B 2
H4AC H 1.173943 0.312001 -0.045433 0.237 Uiso 0.46(5) 1 calc R U P B 2
C5A C 1.0029(14) 0.270(2) -0.1244(10) 0.120(5) Uani 0.5 1 d D U P C 2
H5AA H 0.984399 0.187696 -0.119103 0.179 Uiso 0.46(5) 1 calc R U P B 2
H5AB H 1.052625 0.269845 -0.147357 0.179 Uiso 0.46(5) 1 calc R U P B 2
H5AC H 0.955267 0.314914 -0.158732 0.179 Uiso 0.46(5) 1 calc R U P B 2

loop_
_atom_site_aniso_label
_atom_site_aniso_U_11
_atom_site_aniso_U_22
_atom_site_aniso_U_33
_atom_site_aniso_U_23
_atom_site_aniso_U_13
_atom_site_aniso_U_12
S001 0.0568(4) 0.0835(5) 0.0405(4) -0.0020(3) 0.0191(3) -0.0065(4)
C002 0.0320(11) 0.0267(11) 0.0402(14) 0.0004(9) 0.0060(10) 0.0003(9)
O003 0.0622(11) 0.0309(8) 0.0364(10) 0.0048(7) 0.0044(8) -0.0029(7)
N004 0.0299(9) 0.0251(9) 0.0410(10) -0.0028(7) 0.0059(8) 0.0014(7)
O005 0.0384(9) 0.0411(9) 0.0591(11) 0.0183(8) -0.0028(8) 0.0006(7)
N006 0.0491(11) 0.0222(9) 0.0451(12) -0.0011(8) 0.0062(9) -0.0053(8)
C007 0.0316(11) 0.0233(10) 0.0304(11) 0.0022(8) 0.0051(9) -0.0001(8)
N008 0.0451(11) 0.0249(9) 0.0535(13) 0.0014(9) 0.0116(9) 0.0019(8)
C009 0.0308(11) 0.0233(10) 0.0348(12) 0.0017(8) 0.0039(9) 0.0012(8)
C011 0.0327(11) 0.0238(10) 0.0311(11) 0.0016(8) 0.0034(9) 0.0002(8)
N012 0.0566(13) 0.0503(13) 0.0398(13) -0.0005(10) 0.0121(10) 0.0002(10)
N013 0.0465(12) 0.0536(13) 0.0663(15) 0.0056(11) 0.0177(11) -0.0124(11)
C014 0.0333(11) 0.0343(12) 0.0394(13) -0.0059(10) 0.0060(9) 0.0006(9)
C016 0.0309(11) 0.0242(10) 0.0370(12) 0.0024(9) 0.0079(9) -0.0018(8)
C017 0.0514(14) 0.0285(12) 0.0543(16) -0.0071(11) 0.0174(12) -0.0010(10)
C018 0.0324(12) 0.0342(12) 0.0607(16) -0.0042(11) 0.0037(11) -0.0012(10)
C019 0.0324(11) 0.0280(11) 0.0393(12) -0.0002(10) 0.0035(9) 0.0021(9)
C020 0.0310(11) 0.0239(10) 0.0292(11) 0.0034(8) 0.0041(8) -0.0002(8)
C021 0.0326(11) 0.0331(11) 0.0350(12) -0.0019(9) 0.0056(9) -0.0009(9)
C022 0.0349(13) 0.0424(14) 0.0733(18) -0.0085(13) 0.0122(12) -0.0046(11)
C023 0.0325(12) 0.0326(12) 0.0457(13) -0.0015(10) 0.0052(10) -0.0011(9)
C024 0.0447(13) 0.0299(12) 0.0394(13) 0.0007(10) 0.0048(10) 0.0005(10)
C025 0.0342(11) 0.0233(10) 0.0377(13) 0.0004(9) 0.0058(9) 0.0010(9)
C026 0.0373(12) 0.0379(13) 0.0462(14) 0.0050(10) 0.0097(10) -0.0031(10)
C027 0.0386(12) 0.0273(11) 0.0403(13) 0.0014(9) 0.0067(10) -0.0012(9)
C028 0.0548(16) 0.0483(15) 0.0506(16) -0.0157(13) 0.0054(12) -0.0056(12)
C029 0.0538(15) 0.0394(13) 0.0384(13) -0.0052(11) 0.0069(11) -0.0045(11)
C030 0.0399(13) 0.0459(14) 0.0548(15) -0.0165(12) 0.0112(11) 0.0026(11)
C031 0.0368(13) 0.0473(14) 0.0521(15) 0.0035(12) 0.0067(11) -0.0060(11)
C032 0.0448(14) 0.0484(14) 0.0394(13) 0.0039(11) 0.0064(11) -0.0011(11)
C033 0.0558(16) 0.0734(19) 0.0350(14) 0.0021(13) 0.0079(12) -0.0001(14)
C035 0.0592(17) 0.079(2) 0.0398(15) -0.0209(14) 0.0029(12) -0.0053(15)
C036 0.0451(15) 0.0465(15) 0.079(2) 0.0083(14) -0.0097(14) -0.0025(12)
C037 0.0355(15) 0.0587(18) 0.116(3) -0.0092(18) 0.0166(16) -0.0087(13)
C039 0.0335(15) 0.064(2) 0.138(3) -0.007(2) -0.0082(18) -0.0024(14)
C040 0.0489(17) 0.0593(19) 0.115(3) 0.0127(19) -0.0246(18) 0.0001(15)
S2 0.1287(18) 0.0787(14) 0.1147(17) -0.0004(12) 0.0562(15) -0.0177(12)
O3 0.152(7) 0.090(6) 0.085(4) 0.029(4) 0.046(5) -0.012(5)
C4 0.116(7) 0.134(14) 0.089(5) -0.002(8) 0.049(5) -0.006(7)
C5 0.141(8) 0.183(12) 0.200(11) 0.029(11) 0.017(7) -0.100(10)
S2A 0.177(2) 0.0664(12) 0.1096(16) -0.0113(11) 0.0922(16) -0.0197(13)
O3A 0.186(9) 0.127(9) 0.124(6) 0.034(6) 0.094(7) -0.021(6)
C4A 0.105(6) 0.149(11) 0.223(11) -0.007(10) 0.048(6) 0.012(8)
C5A 0.161(10) 0.112(10) 0.103(5) -0.044(6) 0.064(6) -0.017(9)

loop_
_atom_type_symbol
_atom_type_description
_atom_type_scat_dispersion_real
_atom_type_scat_dispersion_imag
_atom_type_scat_source
C C 0.0033 0.0016 'International Tables Vol C Tables 4.2.6.8 and 6.1.1.4'
H H 0.0000 0.0000 'International Tables Vol C Tables 4.2.6.8 and 6.1.1.4'
N N 0.0061 0.0033 'International Tables Vol C Tables 4.2.6.8 and 6.1.1.4'
O O 0.0106 0.0060 'International Tables Vol C Tables 4.2.6.8 and 6.1.1.4'
S S 0.1246 0.1234 'International Tables Vol C Tables 4.2.6.8 and 6.1.1.4'

loop_
_geom_angle_atom_site_label_1
_geom_angle_atom_site_label_2
_geom_angle_atom_site_label_3
_geom_angle
_geom_angle_site_symmetry_1
_geom_angle_site_symmetry_3
_geom_angle_publ_flag
C026 S001 C030 87.23(11) . . ?
N012 C002 C007 172.4(2) . . ?
C030 N004 C011 110.91(17) . . ?
C030 N004 C009 118.59(17) . . ?
C011 N004 C009 111.29(15) . . ?
C025 N006 C014 111.85(18) . . ?
C025 N006 H006 124.1 . . ?
C014 N006 H006 124.1 . . ?
C002 C007 C020 108.52(16) . . ?
C002 C007 C019 109.02(17) . . ?
C020 C007 C019 111.92(16) . . ?
C002 C007 C009 113.70(16) . . ?
C020 C007 C009 102.02(16) . . ?
C019 C007 C009 111.52(16) . . ?
C017 N008 C027 116.99(19) . . ?
N004 C009 C021 116.66(17) . . ?
N004 C009 C025 105.40(16) . . ?
C021 C009 C025 101.17(16) . . ?
N004 C009 C007 103.74(15) . . ?
C021 C009 C007 115.10(16) . . ?
C025 C009 C007 114.80(17) . . ?
N004 C011 C020 105.03(15) . . ?
N004 C011 C026 109.32(17) . . ?
C020 C011 C026 113.46(17) . . ?
N004 C011 H011 109.6 . . ?
C020 C011 H011 109.6 . . ?
C026 C011 H011 109.6 . . ?
C031 N013 C022 109.4(2) . . ?
C031 N013 H013 125.3 . . ?
C022 N013 H013 125.3 . . ?
C028 C014 C021 122.3(2) . . ?
C028 C014 N006 127.3(2) . . ?
C021 C014 N006 110.44(18) . . ?
C027 C016 C024 116.74(19) . . ?
C027 C016 C020 119.91(19) . . ?
C024 C016 C020 123.32(18) . . ?
N008 C017 C029 123.1(2) . . ?
N008 C017 H017 118.4 . . ?
C029 C017 H017 118.4 . . ?
C036 C018 C022 119.1(2) . . ?
C036 C018 C023 134.4(2) . . ?
C022 C018 C023 106.5(2) . . ?
O005 C019 C023 122.71(19) . . ?
O005 C019 C007 117.51(19) . . ?
C023 C019 C007 119.78(18) . . ?
C016 C020 C011 114.51(16) . . ?
C016 C020 C007 117.00(17) . . ?
C011 C020 C007 103.21(15) . . ?
C016 C020 H020 107.2 . . ?
C011 C020 H020 107.2 . . ?
C007 C020 H020 107.2 . . ?
C032 C021 C014 119.2(2) . . ?
C032 C021 C009 132.6(2) . . ?
C014 C021 C009 108.12(18) . . ?
N013 C022 C037 129.3(3) . . ?
N013 C022 C018 108.0(2) . . ?
C037 C022 C018 122.7(3) . . ?
C031 C023 C019 129.3(2) . . ?
C031 C023 C018 105.5(2) . . ?
C019 C023 C018 125.1(2) . . ?
C029 C024 C016 119.5(2) . . ?
C029 C024 H024 120.2 . . ?
C016 C024 H024 120.2 . . ?
O003 C025 N006 126.8(2) . . ?
O003 C025 C009 125.16(18) . . ?
N006 C025 C009 108.02(18) . . ?
C011 C026 S001 106.17(15) . . ?
C011 C026 H02A 110.5 . . ?
S001 C026 H02A 110.5 . . ?
C011 C026 H02B 110.5 . . ?
S001 C026 H02B 110.5 . . ?
H02A C026 H02B 108.7 . . ?
N008 C027 C016 124.5(2) . . ?
N008 C027 H027 117.7 . . ?
C016 C027 H027 117.7 . . ?
C014 C028 C035 117.2(2) . . ?
C014 C028 H028 121.4 . . ?
C035 C028 H028 121.4 . . ?
C017 C029 C024 119.1(2) . . ?
C017 C029 H029 120.5 . . ?
C024 C029 H029 120.5 . . ?
N004 C030 S001 107.46(16) . . ?
N004 C030 H03A 110.2 . . ?
S001 C030 H03A 110.2 . . ?
N004 C030 H03B 110.2 . . ?
S001 C030 H03B 110.2 . . ?
H03A C030 H03B 108.5 . . ?
N013 C031 C023 110.6(2) . . ?
N013 C031 H031 124.7 . . ?
C023 C031 H031 124.7 . . ?
C021 C032 C033 118.9(2) . . ?
C021 C032 H032 120.5 . . ?
C033 C032 H032 120.5 . . ?
C035 C033 C032 121.0(3) . . ?
C035 C033 H033 119.5 . . ?
C032 C033 H033 119.5 . . ?
C033 C035 C028 121.4(2) . . ?
C033 C035 H035 119.3 . . ?
C028 C035 H035 119.3 . . ?
C040 C036 C018 118.0(3) . . ?
C040 C036 H036 121.0 . . ?
C018 C036 H036 121.0 . . ?
C039 C037 C022 116.7(3) . . ?
C039 C037 H037 121.6 . . ?
C022 C037 H037 121.6 . . ?
C037 C039 C040 121.7(3) . . ?
C037 C039 H039 119.1 . . ?
C040 C039 H039 119.1 . . ?
C036 C040 C039 121.7(3) . . ?
C036 C040 H040 119.1 . . ?
C039 C040 H040 119.1 . . ?
C4 S2 O3 89.4(7) . . ?
C4 S2 C5 94.6(9) . . ?
O3 S2 C5 95.2(8) . . ?
S2 C4 H4A 109.5 . . ?
S2 C4 H4B 109.5 . . ?
H4A C4 H4B 109.5 . . ?
S2 C4 H4C 109.5 . . ?
H4A C4 H4C 109.5 . . ?
H4B C4 H4C 109.5 . . ?
S2 C5 H5A 109.5 . . ?
S2 C5 H5B 109.5 . . ?
H5A C5 H5B 109.5 . . ?
S2 C5 H5C 109.5 . . ?
H5A C5 H5C 109.5 . . ?
H5B C5 H5C 109.5 . . ?
O3A S2A C4A 93.8(8) . . ?
O3A S2A C5A 102.9(10) . . ?
C4A S2A C5A 88.2(8) . . ?
S2A C4A H4AA 109.5 . . ?
S2A C4A H4AB 109.5 . . ?
H4AA C4A H4AB 109.5 . . ?
S2A C4A H4AC 109.5 . . ?
H4AA C4A H4AC 109.5 . . ?
H4AB C4A H4AC 109.5 . . ?
S2A C5A H5AA 109.5 . . ?
S2A C5A H5AB 109.5 . . ?
H5AA C5A H5AB 109.5 . . ?
S2A C5A H5AC 109.5 . . ?
H5AA C5A H5AC 109.5 . . ?
H5AB C5A H5AC 109.5 . . ?

loop_
_geom_bond_atom_site_label_1
_geom_bond_atom_site_label_2
_geom_bond_distance
_geom_bond_site_symmetry_2
_geom_bond_publ_flag
S001 C026 1.792(2) . ?
S001 C030 1.827(3) . ?
C002 N012 1.143(3) . ?
C002 C007 1.472(3) . ?
O003 C025 1.213(3) . ?
N004 C030 1.448(3) . ?
N004 C011 1.474(3) . ?
N004 C009 1.478(3) . ?
O005 C019 1.213(3) . ?
N006 C025 1.344(3) . ?
N006 C014 1.396(3) . ?
N006 H006 0.8600 . ?
C007 C020 1.551(3) . ?
C007 C019 1.565(3) . ?
C007 C009 1.573(3) . ?
N008 C017 1.330(3) . ?
N008 C027 1.336(3) . ?
C009 C021 1.521(3) . ?
C009 C025 1.562(3) . ?
C011 C020 1.523(3) . ?
C011 C026 1.525(3) . ?
C011 H011 0.9800 . ?
N013 C031 1.334(3) . ?
N013 C022 1.374(3) . ?
N013 H013 0.8600 . ?
C014 C028 1.378(3) . ?
C014 C021 1.389(3) . ?
C016 C027 1.381(3) . ?
C016 C024 1.389(3) . ?
C016 C020 1.511(3) . ?
C017 C029 1.371(3) . ?
C017 H017 0.9300 . ?
C018 C036 1.392(4) . ?
C018 C022 1.395(3) . ?
C018 C023 1.445(3) . ?
C019 C023 1.436(3) . ?
C020 H020 0.9800 . ?
C021 C032 1.376(3) . ?
C022 C037 1.394(4) . ?
C023 C031 1.379(3) . ?
C024 C029 1.372(3) . ?
C024 H024 0.9300 . ?
C026 H02A 0.9700 . ?
C026 H02B 0.9700 . ?
C027 H027 0.9300 . ?
C028 C035 1.381(4) . ?
C028 H028 0.9300 . ?
C029 H029 0.9300 . ?
C030 H03A 0.9700 . ?
C030 H03B 0.9700 . ?
C031 H031 0.9300 . ?
C032 C033 1.382(3) . ?
C032 H032 0.9300 . ?
C033 C035 1.367(4) . ?
C033 H033 0.9300 . ?
C035 H035 0.9300 . ?
C036 C040 1.377(4) . ?
C036 H036 0.9300 . ?
C037 C039 1.359(5) . ?
C037 H037 0.9300 . ?
C039 C040 1.387(5) . ?
C039 H039 0.9300 . ?
C040 H040 0.9300 . ?
S2 C4 1.704(17) . ?
S2 O3 1.799(13) . ?
S2 C5 1.850(13) . ?
C4 H4A 0.9600 . ?
C4 H4B 0.9600 . ?
C4 H4C 0.9600 . ?
C5 H5A 0.9600 . ?
C5 H5B 0.9600 . ?
C5 H5C 0.9600 . ?
S2A O3A 1.504(12) . ?
S2A C4A 1.828(14) . ?
S2A C5A 1.854(17) . ?
C4A H4AA 0.9600 . ?
C4A H4AB 0.9600 . ?
C4A H4AC 0.9600 . ?
C5A H5AA 0.9600 . ?
C5A H5AB 0.9600 . ?
C5A H5AC 0.9600 . ?

loop_
_geom_hbond_atom_site_label_D
_geom_hbond_atom_site_label_H
_geom_hbond_atom_site_label_A
_geom_hbond_distance_DH
_geom_hbond_distance_HA
_geom_hbond_distance_DA
_geom_hbond_angle_DHA
_geom_hbond_site_symmetry_A
_geom_hbond_publ_flag
N013 H013 O3^a 0.86 1.93 2.787(11) 175.3 . yes
N013 H013 O3A^b 0.86 1.76 2.609(12) 167.8 . yes

loop_
_geom_torsion_atom_site_label_1
_geom_torsion_atom_site_label_2
_geom_torsion_atom_site_label_3
_geom_torsion_atom_site_label_4
_geom_torsion
_geom_torsion_site_symmetry_1
_geom_torsion_site_symmetry_2
_geom_torsion_site_symmetry_3
_geom_torsion_site_symmetry_4
_geom_torsion_publ_flag
C030 N004 C009 C021 14.3(3) . . . . ?
C011 N004 C009 C021 -116.12(19) . . . . ?
C030 N004 C009 C025 -97.0(2) . . . . ?
C011 N004 C009 C025 132.59(17) . . . . ?
C030 N004 C009 C007 142.01(18) . . . . ?
C011 N004 C009 C007 11.6(2) . . . . ?
C002 C007 C009 N004 86.1(2) . . . . ?
C020 C007 C009 N004 -30.50(18) . . . . ?
C019 C007 C009 N004 -150.12(17) . . . . ?
C002 C007 C009 C021 -145.22(18) . . . . ?
C020 C007 C009 C021 98.15(19) . . . . ?
C019 C007 C009 C021 -21.5(2) . . . . ?
C002 C007 C009 C025 -28.3(2) . . . . ?
C020 C007 C009 C025 -144.96(16) . . . . ?
C019 C007 C009 C025 95.4(2) . . . . ?
C030 N004 C011 C020 -121.64(19) . . . . ?
C009 N004 C011 C020 12.7(2) . . . . ?
C030 N004 C011 C026 0.4(2) . . . . ?
C009 N004 C011 C026 134.75(18) . . . . ?
C025 N006 C014 C028 177.9(2) . . . . ?
C025 N006 C014 C021 -1.8(3) . . . . ?
C027 N008 C017 C029 0.0(4) . . . . ?
C002 C007 C019 O005 -130.0(2) . . . . ?
C020 C007 C019 O005 -9.9(3) . . . . ?
C009 C007 C019 O005 103.6(2) . . . . ?
C002 C007 C019 C023 50.5(2) . . . . ?
C020 C007 C019 C023 170.59(19) . . . . ?
C009 C007 C019 C023 -75.8(2) . . . . ?
C027 C016 C020 C011 -135.8(2) . . . . ?
C024 C016 C020 C011 42.1(3) . . . . ?
C027 C016 C020 C007 103.2(2) . . . . ?
C024 C016 C020 C007 -78.8(3) . . . . ?
N004 C011 C020 C016 -160.12(17) . . . . ?
C026 C011 C020 C016 80.5(2) . . . . ?
N004 C011 C020 C007 -31.8(2) . . . . ?
C026 C011 C020 C007 -151.19(17) . . . . ?
C002 C007 C020 C016 44.6(2) . . . . ?
C019 C007 C020 C016 -75.7(2) . . . . ?
C009 C007 C020 C016 164.93(16) . . . . ?
C002 C007 C020 C011 -82.09(19) . . . . ?
C019 C007 C020 C011 157.56(17) . . . . ?
C009 C007 C020 C011 38.23(19) . . . . ?
C028 C014 C021 C032 -0.9(3) . . . . ?
N006 C014 C021 C032 178.8(2) . . . . ?
C028 C014 C021 C009 177.7(2) . . . . ?
N006 C014 C021 C009 -2.6(2) . . . . ?
N004 C009 C021 C032 69.8(3) . . . . ?
C025 C009 C021 C032 -176.5(2) . . . . ?
C007 C009 C021 C032 -52.1(3) . . . . ?
N004 C009 C021 C014 -108.5(2) . . . . ?
C025 C009 C021 C014 5.2(2) . . . . ?
C007 C009 C021 C014 129.54(19) . . . . ?
C031 N013 C022 C037 -179.8(3) . . . . ?
C031 N013 C022 C018 -0.2(3) . . . . ?
C036 C018 C022 N013 -179.1(2) . . . . ?
C023 C018 C022 N013 0.6(3) . . . . ?
C036 C018 C022 C037 0.6(4) . . . . ?
C023 C018 C022 C037 -179.7(3) . . . . ?
O005 C019 C023 C031 171.7(2) . . . . ?
C007 C019 C023 C031 -8.9(4) . . . . ?
O005 C019 C023 C018 -4.5(4) . . . . ?
C007 C019 C023 C018 175.0(2) . . . . ?
C036 C018 C023 C031 178.8(3) . . . . ?
C022 C018 C023 C031 -0.8(3) . . . . ?
C036 C018 C023 C019 -4.3(5) . . . . ?
C022 C018 C023 C019 176.1(2) . . . . ?
C027 C016 C024 C029 -1.2(3) . . . . ?
C020 C016 C024 C029 -179.2(2) . . . . ?
C014 N006 C025 O003 -177.4(2) . . . . ?
C014 N006 C025 C009 5.2(2) . . . . ?
N004 C009 C025 O003 -61.8(3) . . . . ?
C021 C009 C025 O003 176.3(2) . . . . ?
C007 C009 C025 O003 51.7(3) . . . . ?
N004 C009 C025 N006 115.71(18) . . . . ?
C021 C009 C025 N006 -6.2(2) . . . . ?
C007 C009 C025 N006 -130.80(18) . . . . ?
N004 C011 C026 S001 -29.1(2) . . . . ?
C020 C011 C026 S001 87.74(18) . . . . ?
C030 S001 C026 C011 37.99(16) . . . . ?
C017 N008 C027 C016 -0.3(3) . . . . ?
C024 C016 C027 N008 0.9(3) . . . . ?
C020 C016 C027 N008 179.0(2) . . . . ?
C021 C014 C028 C035 1.1(4) . . . . ?
N006 C014 C028 C035 -178.5(2) . . . . ?
N008 C017 C029 C024 -0.3(4) . . . . ?
C016 C024 C029 C017 0.9(4) . . . . ?
C011 N004 C030 S001 28.0(2) . . . . ?
C009 N004 C030 S001 -102.56(18) . . . . ?
C026 S001 C030 N004 -38.74(16) . . . . ?
C022 N013 C031 C023 -0.3(3) . . . . ?
C019 C023 C031 N013 -176.0(2) . . . . ?
C018 C023 C031 N013 0.7(3) . . . . ?
C014 C021 C032 C033 -0.1(3) . . . . ?
C009 C021 C032 C033 -178.4(2) . . . . ?
C021 C032 C033 C035 1.0(4) . . . . ?
C032 C033 C035 C028 -0.8(4) . . . . ?
C014 C028 C035 C033 -0.3(4) . . . . ?
C022 C018 C036 C040 -0.8(4) . . . . ?
C023 C018 C036 C040 179.6(3) . . . . ?
N013 C022 C037 C039 179.8(3) . . . . ?
C018 C022 C037 C039 0.3(4) . . . . ?
C022 C037 C039 C040 -0.9(5) . . . . ?
C018 C036 C040 C039 0.3(5) . . . . ?
C037 C039 C040 C036 0.6(6) . . . . ?
